data_4126082
loop_
_publ_author_name
'Watanabe, Takuma'
'Mutoh, Yuichiro'
'Saito, Shinichi'

_publ_section_title
;
 Ruthenium-Catalyzed Cycloisomerization of 2-Alkynylanilides: Synthesis of
 3-Substituted Indoles by 1,2-Carbon Migration.
;
_journal_name_full 'Journal of the American Chemical Society'
_journal_paper_doi 10.1021/jacs.7b04564
_journal_year 2017
_chemical_formula_sum 'C17 H11 N O2'
_chemical_formula_weight 261.27
_space_group_crystal_system triclinic
_space_group_IT_number 2
_space_group_name_Hall '-P 1'
_space_group_name_H-M_alt 'P -1'
_symmetry_cell_setting triclinic
_symmetry_space_group_name_Hall '-P 1'
_symmetry_space_group_name_H-M 'P -1'
_atom_sites_solution_hydrogens mixed
_audit_creation_method SHELXL-2014/7
_cell_angle_alpha 70.969(2)
_cell_angle_beta 85.557(3)
_cell_angle_gamma 80.892(3)
_cell_formula_units_Z 2
_cell_length_a 4.8941(12)
_cell_length_b 11.540(3)
_cell_length_c 11.594(3)
_cell_measurement_reflns_used 2997
_cell_measurement_temperature 100(2)
_cell_measurement_theta_max 27.95
_cell_measurement_theta_min 2.19
_cell_volume 611.0(3)
_computing_cell_refinement 'Bruker SAINT'
_computing_data_collection 'Bruker APEX2'
_computing_data_reduction 'Bruker SAINT'
_computing_molecular_graphics 'Yadokari-XG 2009 (Wakita Nemoto et al., 2009)'
_computing_publication_material 'Yadokari-XG 2009 (Wakita,Nemoto et al., 2009)'
_computing_structure_refinement 'SHELXL-2014/7 (Sheldrick, 2014)'
_computing_structure_solution 'SHELXT (Sheldrick, 2015)'
_diffrn_ambient_temperature 100(2)
_diffrn_measured_fraction_theta_full 0.991
_diffrn_measured_fraction_theta_max 0.910
_diffrn_measurement_device_type 'Bruker APEX-II CCD'
_diffrn_measurement_method '\f and \w scans'
_diffrn_radiation_type MoK\a
_diffrn_radiation_wavelength 0.71073
_diffrn_reflns_av_R_equivalents 0.0179
_diffrn_reflns_av_unetI/netI 0.0228
_diffrn_reflns_Laue_measured_fraction_full 0.991
_diffrn_reflns_Laue_measured_fraction_max 0.910
_diffrn_reflns_limit_h_max 6
_diffrn_reflns_limit_h_min -6
_diffrn_reflns_limit_k_max 15
_diffrn_reflns_limit_k_min -15
_diffrn_reflns_limit_l_max 14
_diffrn_reflns_limit_l_min -15
_diffrn_reflns_number 6633
_diffrn_reflns_point_group_measured_fraction_full 0.991
_diffrn_reflns_point_group_measured_fraction_max 0.910
_diffrn_reflns_theta_full 25.242
_diffrn_reflns_theta_max 28.029
_diffrn_reflns_theta_min 1.859
_exptl_absorpt_coefficient_mu 0.094
_exptl_absorpt_correction_T_max 0.993
_exptl_absorpt_correction_T_min 0.915
_exptl_absorpt_correction_type multi-scan
_exptl_absorpt_process_details 'SADABS 2015/4'
_exptl_crystal_colour colourless
_exptl_crystal_density_diffrn 1.420
_exptl_crystal_description prism
_exptl_crystal_F_000 272
_exptl_crystal_size_max 0.320
_exptl_crystal_size_mid 0.150
_exptl_crystal_size_min 0.070
_refine_diff_density_max 0.223
_refine_diff_density_min -0.423
_refine_diff_density_rms 0.042
_refine_ls_extinction_method none
_refine_ls_goodness_of_fit_ref 1.044
_refine_ls_hydrogen_treatment mixed
_refine_ls_matrix_type full
_refine_ls_number_parameters 239
_refine_ls_number_reflns 2705
_refine_ls_number_restraints 30
_refine_ls_restrained_S_all 1.039
_refine_ls_R_factor_all 0.0479
_refine_ls_R_factor_gt 0.0409
_refine_ls_shift/su_max 0.000
_refine_ls_shift/su_mean 0.000
_refine_ls_structure_factor_coef Fsqd
_refine_ls_weighting_details 'w=1/[\s^2^(Fo^2^)+(0.0467P)^2^+0.2520P] where P=(Fo^2^+2Fc^2^)/3'
_refine_ls_weighting_scheme calc
_refine_ls_wR_factor_gt 0.0996
_refine_ls_wR_factor_ref 0.1048
_reflns_Friedel_coverage 0.000
_reflns_number_gt 2308
_reflns_number_total 2705
_reflns_threshold_expression 'I > 2\s(I)'
_cod_data_source_file ja7b04564_si_005.cif
_cod_data_source_block 3s_TW_cmrnpy
_cod_depositor_comments
;
The following automatic conversions were performed:

'_symmetry_cell_setting' value 'Triclinic' changed to 'triclinic'
according to
/home/data/users/saulius/crontab/automatic-downloads/rss-feeds/ACS/lib/dictionaries/cif_core.dic
dictionary named 'cif_core.dic' version 2.4.2 from 2011-04-26.

Automatic conversion script
Id: cif_fix_values 4973 2017-02-22 13:04:09Z antanas 
;
_cod_original_sg_symbol_H-M P-1
_cod_database_code 4126082
_shelx_shelxl_version_number 2014/7
_shelx_space_group_comment
;
The symmetry employed for this shelxl refinement is uniquely defined
by the following loop, which should always be used as a source of
symmetry information in preference to the above space-group names.
They are only intended as comments.
;
_shelx_estimated_absorpt_t_min 0.971
_shelx_estimated_absorpt_t_max 0.993

loop_
_space_group_symop_operation_xyz
'x, y, z'
'-x, -y, -z'

loop_
_atom_site_label
_atom_site_type_symbol
_atom_site_fract_x
_atom_site_fract_y
_atom_site_fract_z
_atom_site_U_iso_or_equiv
_atom_site_adp_type
_atom_site_occupancy
_atom_site_site_symmetry_order
_atom_site_calc_flag
_atom_site_refinement_flags_posn
_atom_site_refinement_flags_adp
_atom_site_refinement_flags_occupancy
_atom_site_disorder_assembly
_atom_site_disorder_group
C1B C 0.372(3) 0.4873(15) 0.7951(15) 0.012(2) Uani 0.500(2) 1 d . . P A 2
C1A C 0.392(3) 0.4692(15) 0.8112(15) 0.016(2) Uani 0.500(2) 1 d . . P A 1
C2B C 0.6337(5) 0.5230(2) 0.7824(2) 0.0156(5) Uani 0.500(2) 1 d . . P A 2
H2B H 0.7879 0.4629 0.7889 0.019 Uiso 0.500(2) 1 calc R U P A 2
C3B C 0.6737(5) 0.6449(2) 0.7603(2) 0.0181(5) Uani 0.500(2) 1 d . . P A 2
H3B H 0.8490 0.6690 0.7467 0.022 Uiso 0.500(2) 1 calc R U P A 2
C4B C 0.442(3) 0.7263(17) 0.7597(13) 0.027(3) Uani 0.500(2) 1 d . . P A 2
H4B H 0.4686 0.8074 0.7483 0.032 Uiso 0.500(2) 1 calc R U P A 2
C5B C 0.1824(5) 0.7039(2) 0.7733(2) 0.0202(6) Uani 0.500(2) 1 d . . P A 2
H5B H 0.0346 0.7663 0.7699 0.024 Uiso 0.500(2) 1 calc R U P A 2
C6B C 0.1424(5) 0.5823(2) 0.7930(2) 0.0170(5) Uani 0.500(2) 1 d . . P A 2
H6B H -0.0365 0.5620 0.8051 0.020 Uiso 0.500(2) 1 calc R U P A 2
C2A C 0.3929(5) 0.5419(2) 0.6837(2) 0.0141(5) Uani 0.500(2) 1 d . . P A 1
H2A H 0.3827 0.5051 0.6240 0.017 Uiso 0.500(2) 1 calc R U P A 1
C3A C 0.4089(5) 0.6676(2) 0.6514(2) 0.0150(5) Uani 0.500(2) 1 d . U P A 1
H3A H 0.4054 0.7136 0.5689 0.018 Uiso 0.500(2) 1 calc R U P A 1
C4A C 0.431(3) 0.7310(16) 0.7377(14) 0.0177(17) Uani 0.500(2) 1 d . U P A 1
H4A H 0.4460 0.8148 0.7154 0.021 Uiso 0.500(2) 1 calc R U P A 1
C5A C 0.4264(5) 0.6509(2) 0.8624(2) 0.0165(5) Uani 0.500(2) 1 d . U P A 1
H5A H 0.4322 0.6856 0.9240 0.020 Uiso 0.500(2) 1 calc R U P A 1
C6A C 0.4139(5) 0.5248(2) 0.8955(2) 0.0146(5) Uani 0.500(2) 1 d . . P A 1
H6A H 0.4208 0.4776 0.9776 0.018 Uiso 0.500(2) 1 calc R U P A 1
C7 C 0.8286(3) 0.31939(14) 0.63215(14) 0.0334(4) Uani 1 1 d . . . . .
H7 H 0.7916 0.4002 0.6343 0.040 Uiso 1 1 calc R U . . .
C8 C 1.0323(4) 0.28986(16) 0.55305(16) 0.0465(5) Uani 1 1 d . . . . .
H8 H 1.1306 0.3510 0.5027 0.056 Uiso 1 1 calc R U . . .
C9 C 1.0923(3) 0.17027(14) 0.54773(12) 0.0289(3) Uani 1 1 d . . . . .
H9 H 1.2308 0.1512 0.4945 0.035 Uiso 1 1 calc R U . . .
C10 C 0.9460(3) 0.07986(12) 0.62148(11) 0.0206(3) Uani 1 1 d . . . . .
H10 H 0.9846 -0.0007 0.6186 0.025 Uiso 1 1 calc R U . . .
O1 O 0.27447(19) -0.06357(8) 0.90175(9) 0.0259(2) Uani 1 1 d . . . . .
O2 O 0.60256(19) 0.01285(8) 0.76923(9) 0.0269(2) Uani 1 1 d . . . . .
N1 N 0.1348(2) 0.17966(11) 0.94026(10) 0.0231(3) Uani 1 1 d . . . . .
H1 H 0.014(3) 0.1320(15) 0.9918(15) 0.028 Uiso 1 1 d . U . . .
C11 C 0.4614(2) 0.24815(12) 0.79726(10) 0.0171(3) Uani 1 1 d . . . . .
C12 C 0.3298(2) 0.14648(12) 0.86201(11) 0.0183(3) Uani 1 1 d . . . . .
C13 C 0.6771(2) 0.22989(12) 0.70898(11) 0.0175(3) Uani 1 1 d . . . . .
C14 C 0.3892(2) 0.02682(12) 0.84953(11) 0.0209(3) Uani 1 1 d . . . . .
C15 C 0.7402(2) 0.11033(11) 0.70017(11) 0.0185(3) Uani 1 1 d . . . . .
C16 C 0.3372(3) 0.34806(13) 0.83871(11) 0.0218(3) Uani 1 1 d . . . . .
C17 C 0.1398(3) 0.29970(14) 0.92690(13) 0.0305(4) Uani 1 1 d . . . . .
H17 H 0.0266 0.3442 0.9707 0.037 Uiso 1 1 calc R U . . .

loop_
_atom_site_aniso_label
_atom_site_aniso_U_11
_atom_site_aniso_U_22
_atom_site_aniso_U_33
_atom_site_aniso_U_23
_atom_site_aniso_U_13
_atom_site_aniso_U_12
C1B 0.018(3) 0.012(3) 0.009(4) -0.001(3) -0.001(2) -0.011(3)
C1A 0.012(2) 0.026(6) 0.005(3) 0.000(3) 0.001(2) 0.000(2)
C2B 0.0143(11) 0.0183(12) 0.0142(11) -0.0056(9) 0.0022(9) -0.0028(9)
C3B 0.0171(12) 0.0228(13) 0.0168(12) -0.0080(9) 0.0036(9) -0.0086(9)
C4B 0.035(4) 0.022(4) 0.018(5) -0.003(4) 0.007(3) -0.001(2)
C5B 0.0195(13) 0.0172(12) 0.0221(13) -0.0064(10) 0.0063(10) -0.0012(9)
C6B 0.0146(11) 0.0189(12) 0.0174(12) -0.0061(9) 0.0017(9) -0.0024(9)
C2A 0.0129(10) 0.0167(11) 0.0135(11) -0.0062(9) 0.0025(8) -0.0027(8)
C3A 0.0120(10) 0.0156(11) 0.0154(11) -0.0025(9) 0.0012(8) -0.0025(8)
C4A 0.012(2) 0.016(2) 0.014(4) 0.008(2) 0.005(2) 0.0002(14)
C5A 0.0140(11) 0.0207(12) 0.0185(12) -0.0113(10) 0.0039(9) -0.0047(9)
C6A 0.0134(11) 0.0176(12) 0.0131(11) -0.0055(9) 0.0018(8) -0.0022(8)
C7 0.0486(9) 0.0309(8) 0.0321(8) -0.0212(6) 0.0236(7) -0.0265(7)
C8 0.0707(12) 0.0385(9) 0.0440(9) -0.0270(8) 0.0441(9) -0.0394(9)
C9 0.0366(8) 0.0350(8) 0.0220(7) -0.0160(6) 0.0150(6) -0.0181(6)
C10 0.0204(6) 0.0220(6) 0.0192(6) -0.0055(5) -0.0006(5) -0.0046(5)
O1 0.0217(5) 0.0215(5) 0.0276(5) 0.0017(4) 0.0054(4) -0.0061(4)
O2 0.0196(5) 0.0178(5) 0.0339(5) 0.0020(4) 0.0106(4) -0.0024(4)
N1 0.0256(6) 0.0323(6) 0.0165(5) -0.0101(5) 0.0082(4) -0.0179(5)
C11 0.0138(5) 0.0246(6) 0.0119(5) -0.0024(5) -0.0015(4) -0.0067(5)
C12 0.0143(5) 0.0261(7) 0.0125(5) -0.0019(5) -0.0004(4) -0.0065(5)
C13 0.0156(6) 0.0253(6) 0.0126(5) -0.0050(5) -0.0004(4) -0.0079(5)
C14 0.0142(6) 0.0237(6) 0.0182(6) 0.0024(5) 0.0007(5) -0.0036(5)
C15 0.0150(6) 0.0203(6) 0.0163(6) 0.0010(5) -0.0006(5) -0.0058(5)
C16 0.0234(6) 0.0325(7) 0.0159(6) -0.0124(5) 0.0057(5) -0.0153(5)
C17 0.0388(8) 0.0408(8) 0.0250(7) -0.0227(6) 0.0173(6) -0.0261(7)

loop_
_atom_type_symbol
_atom_type_description
_atom_type_scat_dispersion_real
_atom_type_scat_dispersion_imag
_atom_type_scat_source
C C 0.0033 0.0016 'International Tables Vol C Tables 4.2.6.8 and 6.1.1.4'
H H 0.0000 0.0000 'International Tables Vol C Tables 4.2.6.8 and 6.1.1.4'
N N 0.0061 0.0033 'International Tables Vol C Tables 4.2.6.8 and 6.1.1.4'
O O 0.0106 0.0060 'International Tables Vol C Tables 4.2.6.8 and 6.1.1.4'

loop_
_geom_angle_atom_site_label_1
_geom_angle_atom_site_label_2
_geom_angle_atom_site_label_3
_geom_angle
C2B C1B C6B 116.2(9)
C2B C1B C16 120.5(12)
C6B C1B C16 121.8(9)
C6A C1A C16 124.3(13)
C6A C1A C2A 119.0(11)
C16 C1A C2A 116.3(10)
C3B C2B C1B 122.5(7)
C4B C3B C2B 115.9(8)
C5B C4B C3B 127.5(15)
C4B C5B C6B 116.5(9)
C5B C6B C1B 121.2(5)
C3A C2A C1A 119.0(6)
C2A C3A C4A 123.9(6)
C3A C4A C5A 112.9(11)
C6A C5A C4A 123.6(7)
C1A C6A C5A 121.5(8)
C8 C7 C13 121.10(13)
C7 C8 C9 120.82(13)
C10 C9 C8 119.69(13)
C9 C10 C15 119.21(12)
C14 O2 C15 122.54(10)
C17 N1 C12 107.86(11)
C12 C11 C16 106.58(11)
C12 C11 C13 117.12(11)
C16 C11 C13 136.29(11)
N1 C12 C11 109.38(11)
N1 C12 C14 124.96(11)
C11 C12 C14 125.66(12)
C7 C13 C15 116.66(11)
C7 C13 C11 126.61(12)
C15 C13 C11 116.72(11)
O1 C14 O2 117.23(12)
O1 C14 C12 127.81(12)
O2 C14 C12 114.96(10)
C10 C15 O2 114.61(11)
C10 C15 C13 122.50(11)
O2 C15 C13 122.89(11)
C17 C16 C1A 122.2(6)
C17 C16 C11 105.38(12)
C1A C16 C11 132.3(6)
C17 C16 C1B 122.5(6)
C11 C16 C1B 131.9(6)
N1 C17 C16 110.80(12)

loop_
_geom_bond_atom_site_label_1
_geom_bond_atom_site_label_2
_geom_bond_distance
C1B C2B 1.389(13)
C1B C6B 1.436(17)
C1B C16 1.553(15)
C1A C6A 1.352(14)
C1A C16 1.394(15)
C1A C2A 1.442(17)
C2B C3B 1.388(3)
C3B C4B 1.350(18)
C4B C5B 1.325(16)
C5B C6B 1.390(3)
C2A C3A 1.389(3)
C3A C4A 1.438(18)
C4A C5A 1.440(15)
C5A C6A 1.389(3)
C7 C8 1.381(2)
C7 C13 1.3964(17)
C8 C9 1.385(2)
C9 C10 1.3756(18)
C10 C15 1.3876(18)
O1 C14 1.2210(15)
O2 C14 1.3702(15)
O2 C15 1.3888(14)
N1 C17 1.3467(18)
N1 C12 1.3625(16)
C11 C12 1.3945(17)
C11 C16 1.4226(18)
C11 C13 1.4525(16)
C12 C14 1.4174(19)
C13 C15 1.4005(18)
C16 C17 1.3914(18)

loop_
_geom_torsion_atom_site_label_1
_geom_torsion_atom_site_label_2
_geom_torsion_atom_site_label_3
_geom_torsion_atom_site_label_4
_geom_torsion
C6B C1B C2B C3B -4.4(15)
C16 C1B C2B C3B -170.8(6)
C1B C2B C3B C4B 4.1(11)
C2B C3B C4B C5B -2.6(17)
C3B C4B C5B C6B 1.4(17)
C4B C5B C6B C1B -1.6(11)
C2B C1B C6B C5B 3.0(15)
C16 C1B C6B C5B 169.3(7)
C6A C1A C2A C3A -1.6(14)
C16 C1A C2A C3A 171.4(7)
C1A C2A C3A C4A 1.3(10)
C2A C3A C4A C5A -1.6(12)
C3A C4A C5A C6A 2.5(11)
C16 C1A C6A C5A -170.0(9)
C2A C1A C6A C5A 2.5(15)
C4A C5A C6A C1A -3.1(10)
C13 C7 C8 C9 0.0(3)
C7 C8 C9 C10 0.5(3)
C8 C9 C10 C15 0.0(2)
C17 N1 C12 C11 -0.09(15)
C17 N1 C12 C14 179.56(12)
C16 C11 C12 N1 -0.28(14)
C13 C11 C12 N1 179.96(10)
C16 C11 C12 C14 -179.93(12)
C13 C11 C12 C14 0.31(18)
C8 C7 C13 C15 -0.8(2)
C8 C7 C13 C11 179.00(15)
C12 C11 C13 C7 177.91(13)
C16 C11 C13 C7 -1.8(2)
C12 C11 C13 C15 -2.24(16)
C16 C11 C13 C15 178.09(13)
C15 O2 C14 O1 176.88(11)
C15 O2 C14 C12 -3.44(17)
N1 C12 C14 O1 2.6(2)
C11 C12 C14 O1 -177.83(12)
N1 C12 C14 O2 -177.07(11)
C11 C12 C14 O2 2.53(18)
C9 C10 C15 O2 179.13(11)
C9 C10 C15 C13 -0.92(19)
C14 O2 C15 C10 -178.43(11)
C14 O2 C15 C13 1.62(18)
C7 C13 C15 C10 1.32(19)
C11 C13 C15 C10 -178.54(11)
C7 C13 C15 O2 -178.73(12)
C11 C13 C15 O2 1.41(17)
C6A C1A C16 C17 42.6(16)
C2A C1A C16 C17 -130.0(8)
C6A C1A C16 C11 -132.9(9)
C2A C1A C16 C11 54.4(15)
C12 C11 C16 C17 0.53(14)
C13 C11 C16 C17 -179.78(14)
C12 C11 C16 C1A 176.6(10)
C13 C11 C16 C1A -3.7(10)
C12 C11 C16 C1B -173.7(8)
C13 C11 C16 C1B 5.9(8)
C2B C1B C16 C17 134.9(8)
C6B C1B C16 C17 -30.8(14)
C2B C1B C16 C11 -51.7(14)
C6B C1B C16 C11 142.6(7)
C12 N1 C17 C16 0.44(16)
C1A C16 C17 N1 -177.2(8)
C11 C16 C17 N1 -0.61(16)
C1B C16 C17 N1 174.3(7)
